data_1508254
loop_
_publ_author_name
'Yang, Yang'
'Kennedy, Vance O.'
'Updegraph, 3rd, James B'
'Samas, Brian'
'Macikenas, Dainius'
'Chaloux, Brian'
'Miller, Jacob A.'
'Van Goethem, Erika M.'
'Kenney, Malcolm E.'

_publ_section_title
;
 Long Directional Interactions (LDIs) in Oligomeric Cofacial Silicon
 Phthalocyanines and Other Oligomeric and Polymeric Cofacial
 Phthalocyanines.
;
_journal_issue 34
_journal_name_full 'The journal of physical chemistry. A'
_journal_page_first 8718
_journal_page_last 8730
_journal_paper_doi 10.1021/jp3025182
_journal_volume 116
_journal_year 2012
_chemical_formula_moiety 'C34 H47 N4 O Si1.50'
_chemical_formula_sum 'C34 H47 N4 O Si1.5'
_chemical_formula_weight 569.89
_chemical_name_systematic
; 
 ? 
;
_space_group_IT_number 2
_symmetry_cell_setting triclinic
_symmetry_space_group_name_Hall '-P 1'
_symmetry_space_group_name_H-M 'P -1'
_atom_sites_solution_hydrogens geom
_atom_sites_solution_primary direct
_atom_sites_solution_secondary difmap
_audit_creation_method SHELXL-97
_cell_angle_alpha 94.4380(10)
_cell_angle_beta 108.1370(10)
_cell_angle_gamma 94.6920(10)
_cell_formula_units_Z 2
_cell_length_a 9.8347(2)
_cell_length_b 12.3153(2)
_cell_length_c 13.6788(2)
_cell_measurement_reflns_used 7432
_cell_measurement_temperature 100(2)
_cell_measurement_theta_max 30.2805
_cell_measurement_theta_min 2.1665
_cell_volume 1559.87(5)
_computing_cell_refinement 'Bruker SMART'
_computing_data_collection 'Bruker SMART'
_computing_data_reduction 'Bruker SAINT'
_computing_molecular_graphics 'Bruker SHELXTL'
_computing_publication_material 'Bruker SHELXTL'
_computing_structure_refinement 'Bruker SHELXTL'
_computing_structure_solution 'Bruker SHELXTL'
_diffrn_ambient_temperature 100(2)
_diffrn_measured_fraction_theta_full 0.992
_diffrn_measured_fraction_theta_max 0.992
_diffrn_measurement_device_type 'ccd area detector'
_diffrn_measurement_method 'phi and omega scans'
_diffrn_radiation_monochromator graphite
_diffrn_radiation_source 'fine-focus sealed tube'
_diffrn_radiation_type MoK\a
_diffrn_radiation_wavelength 0.71073
_diffrn_reflns_av_R_equivalents 0.0316
_diffrn_reflns_av_sigmaI/netI 0.0305
_diffrn_reflns_limit_h_max 14
_diffrn_reflns_limit_h_min -14
_diffrn_reflns_limit_k_max 17
_diffrn_reflns_limit_k_min -17
_diffrn_reflns_limit_l_max 19
_diffrn_reflns_limit_l_min -19
_diffrn_reflns_number 43437
_diffrn_reflns_theta_full 30.51
_diffrn_reflns_theta_max 30.51
_diffrn_reflns_theta_min 1.58
_diffrn_standards_decay_% none
_diffrn_standards_number 0
_exptl_absorpt_coefficient_mu 0.128
_exptl_absorpt_correction_T_max 0.9886
_exptl_absorpt_correction_T_min 0.9663
_exptl_absorpt_correction_type multi-scan
_exptl_absorpt_process_details 'AXScale in APEX2 (Bruker, 2004)'
_exptl_crystal_colour purple
_exptl_crystal_density_diffrn 1.213
_exptl_crystal_density_method 'not measured'
_exptl_crystal_description 'rectangular block'
_exptl_crystal_F_000 616
_exptl_crystal_size_max 0.27
_exptl_crystal_size_mid 0.20
_exptl_crystal_size_min 0.09
_refine_diff_density_max 0.515
_refine_diff_density_min -0.291
_refine_diff_density_rms 0.055
_refine_ls_extinction_method none
_refine_ls_goodness_of_fit_ref 1.335
_refine_ls_hydrogen_treatment mixed
_refine_ls_matrix_type full
_refine_ls_number_parameters 555
_refine_ls_number_reflns 9449
_refine_ls_number_restraints 0
_refine_ls_restrained_S_all 1.335
_refine_ls_R_factor_all 0.0523
_refine_ls_R_factor_gt 0.0394
_refine_ls_shift/su_max 0.001
_refine_ls_shift/su_mean 0.000
_refine_ls_structure_factor_coef Fsqd
_refine_ls_weighting_details 'calc w=1/[\s^2^(Fo^2^)+(0.0541P)^2^+0.0000P] where P=(Fo^2^+2Fc^2^)/3'
_refine_ls_weighting_scheme calc
_refine_ls_wR_factor_gt 0.1058
_refine_ls_wR_factor_ref 0.1126
_reflns_number_gt 7701
_reflns_number_total 9449
_reflns_threshold_expression >2sigma(I)
_cod_data_source_file jp3025182_si_002.cif
_cod_data_source_block ju073106b
_cod_depositor_comments
;
The following automatic conversions were performed:

'_symmetry_cell_setting' value 'Triclinic' changed to 'triclinic'
according to /home/saulius/struct/CIF-dictionaries/cif_core.dic
dictionary named 'cif_core.dic' version 2.4.2 from 2011-04-26.

Automatic conversion script
Id: cif_fix_values 1891 2012-01-12 08:04:46Z andrius 
;
_cod_original_sg_symbol_H-M P-1
_cod_original_formula_sum 'C34 H47 N4 O Si1.50'
_cod_database_code 1508254

loop_
_symmetry_equiv_pos_as_xyz
'x, y, z'
'-x, -y, -z'

loop_
_atom_site_label
_atom_site_type_symbol
_atom_site_fract_x
_atom_site_fract_y
_atom_site_fract_z
_atom_site_U_iso_or_equiv
_atom_site_adp_type
_atom_site_occupancy
_atom_site_symmetry_multiplicity
_atom_site_calc_flag
_atom_site_refinement_flags
Si1 Si 0.0000 0.0000 0.0000 0.01155(9) Uani 1 2 d S
Si2 Si 0.33412(3) 0.08799(2) 0.13414(2) 0.01252(8) Uani 1 1 d .
O1 O 0.16255(8) 0.05482(6) 0.07762(5) 0.01440(16) Uani 1 1 d .
N3 N 0.04645(9) -0.14318(7) 0.03692(7) 0.01265(17) Uani 1 1 d .
N1 N -0.07278(9) 0.02021(7) 0.11492(7) 0.01282(18) Uani 1 1 d .
N4 N 0.14665(10) -0.20295(7) -0.09693(7) 0.01423(18) Uani 1 1 d .
N2 N -0.02749(10) -0.15085(7) 0.18991(7) 0.01418(18) Uani 1 1 d .
C2 C -0.16888(11) 0.09711(8) 0.23531(8) 0.0137(2) Uani 1 1 d .
C16 C 0.10738(11) -0.21598(8) -0.01420(8) 0.0129(2) Uani 1 1 d .
C15 C 0.12656(11) -0.31515(9) 0.03748(8) 0.0137(2) Uani 1 1 d .
C8 C -0.07256(11) -0.05239(8) 0.18669(8) 0.0128(2) Uani 1 1 d .
C10 C 0.07559(11) -0.29980(8) 0.12140(8) 0.0137(2) Uani 1 1 d .
C7 C -0.13214(11) -0.00589(9) 0.26331(8) 0.0141(2) Uani 1 1 d .
C14 C 0.18208(12) -0.41134(9) 0.01656(9) 0.0167(2) Uani 1 1 d .
C4 C -0.25173(12) 0.12470(9) 0.37992(9) 0.0188(2) Uani 1 1 d .
C11 C 0.07801(12) -0.38044(9) 0.18772(9) 0.0164(2) Uani 1 1 d .
C12 C 0.13328(12) -0.47645(9) 0.16678(9) 0.0189(2) Uani 1 1 d .
C3 C -0.22983(12) 0.16403(9) 0.29330(8) 0.0162(2) Uani 1 1 d .
C1 C -0.12942(11) 0.11176(8) 0.14296(8) 0.0130(2) Uani 1 1 d .
C5 C -0.21310(13) 0.02167(9) 0.40885(9) 0.0193(2) Uani 1 1 d .
C13 C 0.18458(13) -0.49174(9) 0.08244(9) 0.0190(2) Uani 1 1 d .
C6 C -0.15282(12) -0.04530(9) 0.35113(9) 0.0178(2) Uani 1 1 d .
C9 C 0.02651(11) -0.19165(8) 0.11961(8) 0.0129(2) Uani 1 1 d .
C17 C 0.41761(12) 0.14096(9) 0.03879(9) 0.0161(2) Uani 1 1 d .
C18 C 0.36686(12) 0.25050(9) 0.00337(9) 0.0155(2) Uani 1 1 d .
C19 C 0.40830(13) 0.28663(9) -0.08875(9) 0.0180(2) Uani 1 1 d .
C20 C 0.35195(13) 0.39480(9) -0.11979(9) 0.0184(2) Uani 1 1 d .
C21 C 0.39337(14) 0.43785(10) -0.20950(10) 0.0228(2) Uani 1 1 d .
C22 C 0.32834(16) 0.54341(11) -0.23999(11) 0.0281(3) Uani 1 1 d .
C23 C 0.42038(12) -0.03504(9) 0.18432(9) 0.0165(2) Uani 1 1 d .
C24 C 0.38492(12) -0.07750(9) 0.27730(9) 0.0166(2) Uani 1 1 d .
C27 C 0.42846(13) -0.34609(9) 0.41394(9) 0.0182(2) Uani 1 1 d .
C25 C 0.43290(13) -0.19011(9) 0.30139(9) 0.0173(2) Uani 1 1 d .
C26 C 0.39211(13) -0.23038(9) 0.39188(9) 0.0179(2) Uani 1 1 d .
C28 C 0.38355(14) -0.38389(10) 0.50378(10) 0.0221(2) Uani 1 1 d .
C29 C 0.34507(13) 0.20191(10) 0.23631(9) 0.0194(2) Uani 1 1 d .
C32 C 0.15261(13) 0.25383(9) 0.44579(9) 0.0182(2) Uani 1 1 d .
C31 C 0.21027(13) 0.27442(9) 0.35677(9) 0.0188(2) Uani 1 1 d .
C30 C 0.27087(13) 0.17602(9) 0.31728(9) 0.0181(2) Uani 1 1 d .
C34 C 0.03250(15) 0.33551(11) 0.57090(10) 0.0245(3) Uani 1 1 d .
C33 C 0.08596(14) 0.35184(10) 0.47941(10) 0.0231(2) Uani 1 1 d .
H11 H 0.0427(14) -0.3663(11) 0.2429(10) 0.022(3) Uiso 1 1 d .
H14 H 0.2138(13) -0.4211(10) -0.0405(9) 0.014(3) Uiso 1 1 d .
H4 H -0.2926(14) 0.1676(11) 0.4238(10) 0.019(3) Uiso 1 1 d .
H18A H 0.2626(13) 0.2474(10) -0.0136(9) 0.009(3) Uiso 1 1 d .
H18B H 0.4089(14) 0.3112(11) 0.0618(10) 0.020(3) Uiso 1 1 d .
H19A H 0.5125(14) 0.2953(10) -0.0716(9) 0.016(3) Uiso 1 1 d .
H17A H 0.3903(15) 0.0844(12) -0.0216(11) 0.029(4) Uiso 1 1 d .
H17B H 0.5210(14) 0.1485(10) 0.0685(10) 0.018(3) Uiso 1 1 d .
H23A H 0.5234(15) -0.0214(11) 0.1991(10) 0.021(3) Uiso 1 1 d .
H24A H 0.2791(14) -0.0848(10) 0.2636(9) 0.016(3) Uiso 1 1 d .
H25A H 0.5364(14) -0.1903(11) 0.3149(10) 0.020(3) Uiso 1 1 d .
H26A H 0.4373(13) -0.1781(11) 0.4563(10) 0.017(3) Uiso 1 1 d .
H26B H 0.2867(14) -0.2287(11) 0.3772(10) 0.020(3) Uiso 1 1 d .
H27A H 0.5304(13) -0.3487(10) 0.4289(9) 0.010(3) Uiso 1 1 d .
H29A H 0.2970(16) 0.2607(13) 0.1990(11) 0.037(4) Uiso 1 1 d .
H30A H 0.1920(14) 0.1165(11) 0.2888(10) 0.018(3) Uiso 1 1 d .
H31A H 0.1256(14) 0.2951(11) 0.2963(10) 0.023(3) Uiso 1 1 d .
H32A H 0.0805(13) 0.1882(10) 0.4237(9) 0.016(3) Uiso 1 1 d .
H32B H 0.2369(14) 0.2352(11) 0.5075(10) 0.023(3) Uiso 1 1 d .
H34C H 0.1129(16) 0.3226(12) 0.6345(12) 0.035(4) Uiso 1 1 d .
H3 H -0.2568(15) 0.2295(12) 0.2749(11) 0.027(4) Uiso 1 1 d .
H5 H -0.2310(14) -0.0034(11) 0.4707(10) 0.021(3) Uiso 1 1 d .
H6 H -0.1259(15) -0.1152(12) 0.3727(10) 0.025(4) Uiso 1 1 d .
H13 H 0.2213(14) -0.5586(12) 0.0724(10) 0.023(3) Uiso 1 1 d .
H12 H 0.1373(14) -0.5341(11) 0.2119(10) 0.020(3) Uiso 1 1 d .
H34B H -0.0409(17) 0.2702(13) 0.5578(11) 0.038(4) Uiso 1 1 d .
H33A H 0.0037(17) 0.3700(13) 0.4214(12) 0.038(4) Uiso 1 1 d .
H31B H 0.2869(15) 0.3371(12) 0.3816(10) 0.030(4) Uiso 1 1 d .
H30B H 0.3423(16) 0.1493(12) 0.3785(11) 0.031(4) Uiso 1 1 d .
H20B H 0.3904(15) 0.4532(12) -0.0574(11) 0.028(4) Uiso 1 1 d .
H20A H 0.2476(15) 0.3847(11) -0.1361(10) 0.021(3) Uiso 1 1 d .
H21A H 0.3588(14) 0.3803(12) -0.2715(11) 0.024(4) Uiso 1 1 d .
H21B H 0.4993(15) 0.4506(11) -0.1930(10) 0.024(3) Uiso 1 1 d .
H28A H 0.4342(16) -0.3357(13) 0.5666(12) 0.033(4) Uiso 1 1 d .
H28B H 0.2791(17) -0.3826(12) 0.4895(11) 0.034(4) Uiso 1 1 d .
H28C H 0.4031(16) -0.4609(14) 0.5152(12) 0.039(4) Uiso 1 1 d .
H27B H 0.3781(15) -0.3985(12) 0.3516(11) 0.031(4) Uiso 1 1 d .
H25B H 0.3925(14) -0.2458(11) 0.2399(10) 0.020(3) Uiso 1 1 d .
H24B H 0.4338(15) -0.0248(12) 0.3406(11) 0.027(4) Uiso 1 1 d .
H23B H 0.3901(14) -0.0965(11) 0.1247(10) 0.023(3) Uiso 1 1 d .
H34A H -0.0088(16) 0.4023(13) 0.5926(11) 0.035(4) Uiso 1 1 d .
H33B H 0.1592(16) 0.4170(13) 0.4973(11) 0.035(4) Uiso 1 1 d .
H29B H 0.4459(16) 0.2345(12) 0.2726(11) 0.036(4) Uiso 1 1 d .
H19B H 0.3673(15) 0.2268(12) -0.1501(10) 0.026(4) Uiso 1 1 d .
H22B H 0.3606(17) 0.6047(13) -0.1777(12) 0.041(4) Uiso 1 1 d .
H22C H 0.3548(18) 0.5741(14) -0.2964(14) 0.052(5) Uiso 1 1 d .
H22A H 0.2228(19) 0.5333(14) -0.2607(12) 0.045(5) Uiso 1 1 d .

loop_
_atom_site_aniso_label
_atom_site_aniso_U_11
_atom_site_aniso_U_22
_atom_site_aniso_U_33
_atom_site_aniso_U_23
_atom_site_aniso_U_13
_atom_site_aniso_U_12
Si1 0.01372(19) 0.01017(18) 0.01221(19) 0.00188(14) 0.00566(15) 0.00292(14)
Si2 0.01401(14) 0.01152(14) 0.01318(14) 0.00233(10) 0.00552(11) 0.00242(11)
O1 0.0154(4) 0.0137(4) 0.0146(4) 0.0012(3) 0.0055(3) 0.0021(3)
N3 0.0145(4) 0.0116(4) 0.0134(4) 0.0022(3) 0.0061(3) 0.0032(3)
N1 0.0148(4) 0.0105(4) 0.0142(4) 0.0020(3) 0.0056(3) 0.0028(3)
N4 0.0173(4) 0.0124(4) 0.0147(4) 0.0021(3) 0.0071(3) 0.0034(3)
N2 0.0168(4) 0.0124(4) 0.0145(4) 0.0019(3) 0.0061(3) 0.0034(3)
C2 0.0152(5) 0.0128(5) 0.0142(5) 0.0021(4) 0.0059(4) 0.0024(4)
C16 0.0143(5) 0.0107(5) 0.0144(5) 0.0013(4) 0.0052(4) 0.0028(4)
C15 0.0152(5) 0.0119(5) 0.0148(5) 0.0019(4) 0.0056(4) 0.0028(4)
C8 0.0147(5) 0.0118(5) 0.0128(5) 0.0020(4) 0.0053(4) 0.0021(4)
C10 0.0153(5) 0.0116(5) 0.0146(5) 0.0017(4) 0.0051(4) 0.0023(4)
C7 0.0158(5) 0.0135(5) 0.0146(5) 0.0013(4) 0.0070(4) 0.0030(4)
C14 0.0200(5) 0.0137(5) 0.0187(5) 0.0019(4) 0.0085(4) 0.0046(4)
C4 0.0220(6) 0.0186(5) 0.0193(5) 0.0001(4) 0.0113(5) 0.0047(4)
C11 0.0199(5) 0.0146(5) 0.0167(5) 0.0037(4) 0.0077(4) 0.0031(4)
C12 0.0237(6) 0.0132(5) 0.0208(6) 0.0056(4) 0.0074(5) 0.0046(4)
C3 0.0192(5) 0.0141(5) 0.0175(5) 0.0015(4) 0.0083(4) 0.0051(4)
C1 0.0141(5) 0.0120(5) 0.0136(5) 0.0008(4) 0.0055(4) 0.0026(4)
C5 0.0254(6) 0.0198(6) 0.0168(5) 0.0039(4) 0.0117(5) 0.0043(5)
C13 0.0226(6) 0.0121(5) 0.0236(6) 0.0027(4) 0.0078(5) 0.0057(4)
C6 0.0225(5) 0.0169(5) 0.0170(5) 0.0048(4) 0.0094(4) 0.0049(4)
C9 0.0146(5) 0.0116(5) 0.0130(5) 0.0026(4) 0.0045(4) 0.0024(4)
C17 0.0173(5) 0.0151(5) 0.0184(5) 0.0042(4) 0.0082(4) 0.0043(4)
C18 0.0179(5) 0.0142(5) 0.0171(5) 0.0038(4) 0.0084(4) 0.0036(4)
C19 0.0205(6) 0.0169(5) 0.0210(6) 0.0063(4) 0.0111(5) 0.0053(4)
C20 0.0210(6) 0.0169(5) 0.0207(6) 0.0065(4) 0.0097(5) 0.0048(4)
C21 0.0272(6) 0.0217(6) 0.0247(6) 0.0106(5) 0.0132(5) 0.0063(5)
C22 0.0382(8) 0.0224(6) 0.0284(7) 0.0126(5) 0.0144(6) 0.0066(6)
C23 0.0172(5) 0.0168(5) 0.0176(5) 0.0056(4) 0.0071(4) 0.0046(4)
C24 0.0189(5) 0.0163(5) 0.0168(5) 0.0048(4) 0.0075(4) 0.0052(4)
C27 0.0220(6) 0.0163(5) 0.0180(5) 0.0051(4) 0.0080(5) 0.0037(4)
C25 0.0200(5) 0.0167(5) 0.0177(5) 0.0055(4) 0.0079(4) 0.0057(4)
C26 0.0221(6) 0.0159(5) 0.0174(5) 0.0050(4) 0.0076(4) 0.0040(4)
C28 0.0266(6) 0.0185(6) 0.0258(6) 0.0090(5) 0.0127(5) 0.0050(5)
C29 0.0227(6) 0.0176(5) 0.0185(5) -0.0015(4) 0.0091(5) -0.0017(4)
C32 0.0213(5) 0.0154(5) 0.0194(5) 0.0014(4) 0.0087(5) 0.0028(4)
C31 0.0231(6) 0.0160(5) 0.0186(5) 0.0016(4) 0.0087(5) 0.0022(4)
C30 0.0223(6) 0.0166(5) 0.0165(5) 0.0008(4) 0.0081(4) 0.0017(4)
C34 0.0275(6) 0.0241(6) 0.0262(6) -0.0002(5) 0.0149(5) 0.0053(5)
C33 0.0294(6) 0.0182(6) 0.0261(6) 0.0018(5) 0.0149(5) 0.0045(5)

loop_
_atom_type_symbol
_atom_type_description
_atom_type_scat_dispersion_real
_atom_type_scat_dispersion_imag
_atom_type_scat_source
C C 0.0033 0.0016 'International Tables Vol C Tables 4.2.6.8 and 6.1.1.4'
H H 0.0000 0.0000 'International Tables Vol C Tables 4.2.6.8 and 6.1.1.4'
N N 0.0061 0.0033 'International Tables Vol C Tables 4.2.6.8 and 6.1.1.4'
O O 0.0106 0.0060 'International Tables Vol C Tables 4.2.6.8 and 6.1.1.4'
Si Si 0.0817 0.0704 'International Tables Vol C Tables 4.2.6.8 and 6.1.1.4'

loop_
_geom_angle_atom_site_label_1
_geom_angle_atom_site_label_2
_geom_angle_atom_site_label_3
_geom_angle
_geom_angle_site_symmetry_1
_geom_angle_site_symmetry_3
O1 Si1 O1 180.00(7) . 2
O1 Si1 N3 90.05(4) . .
O1 Si1 N3 89.95(4) 2 .
O1 Si1 N3 89.95(4) . 2
O1 Si1 N3 90.05(4) 2 2
N3 Si1 N3 180.00(8) . 2
O1 Si1 N1 89.08(3) . .
O1 Si1 N1 90.92(3) 2 .
N3 Si1 N1 89.86(4) . .
N3 Si1 N1 90.14(4) 2 .
O1 Si1 N1 90.92(3) . 2
O1 Si1 N1 89.08(3) 2 2
N3 Si1 N1 90.14(4) . 2
N3 Si1 N1 89.86(4) 2 2
N1 Si1 N1 180.00(4) . 2
O1 Si2 C23 109.79(5) . .
O1 Si2 C17 109.50(5) . .
C23 Si2 C17 109.15(5) . .
O1 Si2 C29 104.26(5) . .
C23 Si2 C29 114.66(5) . .
C17 Si2 C29 109.32(5) . .
Si2 O1 Si1 165.71(5) . .
C9 N3 C16 107.32(8) . .
C9 N3 Si1 126.50(7) . .
C16 N3 Si1 126.18(7) . .
C1 N1 C8 107.25(8) . .
C1 N1 Si1 126.34(7) . .
C8 N1 Si1 126.37(7) . .
C16 N4 C1 121.51(9) . 2
C9 N2 C8 121.34(9) . .
C3 C2 C7 121.22(10) . .
C3 C2 C1 132.42(10) . .
C7 C2 C1 106.36(9) . .
N4 C16 N3 128.09(9) . .
N4 C16 C15 122.11(9) . .
N3 C16 C15 109.80(9) . .
C14 C15 C10 121.50(10) . .
C14 C15 C16 132.06(10) . .
C10 C15 C16 106.44(9) . .
N2 C8 N1 127.91(9) . .
N2 C8 C7 122.24(9) . .
N1 C8 C7 109.85(9) . .
C11 C10 C15 121.28(10) . .
C11 C10 C9 132.12(10) . .
C15 C10 C9 106.59(9) . .
C6 C7 C2 121.47(10) . .
C6 C7 C8 132.03(10) . .
C2 C7 C8 106.49(9) . .
C13 C14 C15 117.33(10) . .
C13 C14 H14 122.0(8) . .
C15 C14 H14 120.6(8) . .
C3 C4 C5 121.35(11) . .
C3 C4 H4 121.4(8) . .
C5 C4 H4 117.2(8) . .
C12 C11 C10 117.21(10) . .
C12 C11 H11 124.7(8) . .
C10 C11 H11 118.1(8) . .
C11 C12 C13 121.45(10) . .
C11 C12 H12 119.3(8) . .
C13 C12 H12 119.2(8) . .
C4 C3 C2 117.44(10) . .
C4 C3 H3 120.4(9) . .
C2 C3 H3 122.1(9) . .
N4 C1 N1 127.73(9) 2 .
N4 C1 C2 122.22(10) 2 .
N1 C1 C2 110.04(9) . .
C6 C5 C4 121.36(10) . .
C6 C5 H5 119.8(8) . .
C4 C5 H5 118.8(8) . .
C14 C13 C12 121.23(11) . .
C14 C13 H13 121.2(8) . .
C12 C13 H13 117.6(8) . .
C5 C6 C7 117.15(10) . .
C5 C6 H6 120.1(8) . .
C7 C6 H6 122.7(8) . .
N2 C9 N3 127.99(10) . .
N2 C9 C10 122.17(9) . .
N3 C9 C10 109.85(9) . .
C18 C17 Si2 112.87(7) . .
C18 C17 H17A 109.7(8) . .
Si2 C17 H17A 106.8(8) . .
C18 C17 H17B 110.1(8) . .
Si2 C17 H17B 109.5(7) . .
H17A C17 H17B 107.7(11) . .
C19 C18 C17 115.07(9) . .
C19 C18 H18A 108.5(7) . .
C17 C18 H18A 110.2(7) . .
C19 C18 H18B 106.6(7) . .
C17 C18 H18B 110.0(7) . .
H18A C18 H18B 106.1(10) . .
C20 C19 C18 111.66(9) . .
C20 C19 H19A 108.8(7) . .
C18 C19 H19A 109.9(7) . .
C20 C19 H19B 109.7(8) . .
C18 C19 H19B 109.0(8) . .
H19A C19 H19B 107.8(11) . .
C19 C20 C21 114.57(10) . .
C19 C20 H20B 109.1(8) . .
C21 C20 H20B 108.0(8) . .
C19 C20 H20A 107.6(8) . .
C21 C20 H20A 110.8(8) . .
H20B C20 H20A 106.6(11) . .
C20 C21 C22 112.05(10) . .
C20 C21 H21A 109.3(8) . .
C22 C21 H21A 108.9(8) . .
C20 C21 H21B 111.5(8) . .
C22 C21 H21B 109.2(8) . .
H21A C21 H21B 105.6(11) . .
C21 C22 H22B 111.3(9) . .
C21 C22 H22C 114.0(11) . .
H22B C22 H22C 106.4(13) . .
C21 C22 H22A 111.9(10) . .
H22B C22 H22A 105.3(13) . .
H22C C22 H22A 107.5(13) . .
C24 C23 Si2 116.41(8) . .
C24 C23 H23A 110.6(8) . .
Si2 C23 H23A 109.5(8) . .
C24 C23 H23B 108.7(7) . .
Si2 C23 H23B 107.5(7) . .
H23A C23 H23B 103.4(11) . .
C25 C24 C23 114.10(9) . .
C25 C24 H24A 106.3(7) . .
C23 C24 H24A 109.8(7) . .
C25 C24 H24B 107.4(8) . .
C23 C24 H24B 109.3(8) . .
H24A C24 H24B 109.8(11) . .
C28 C27 C26 112.51(10) . .
C28 C27 H27A 109.3(7) . .
C26 C27 H27A 109.5(7) . .
C28 C27 H27B 108.1(8) . .
C26 C27 H27B 109.6(8) . .
H27A C27 H27B 107.8(11) . .
C26 C25 C24 112.39(9) . .
C26 C25 H25A 109.6(8) . .
C24 C25 H25A 111.6(8) . .
C26 C25 H25B 109.2(7) . .
C24 C25 H25B 111.5(7) . .
H25A C25 H25B 102.0(10) . .
C25 C26 C27 114.22(10) . .
C25 C26 H26A 110.8(7) . .
C27 C26 H26A 109.7(7) . .
C25 C26 H26B 108.5(7) . .
C27 C26 H26B 108.6(8) . .
H26A C26 H26B 104.5(10) . .
C27 C28 H28A 109.8(9) . .
C27 C28 H28B 110.5(8) . .
H28A C28 H28B 108.8(12) . .
C27 C28 H28C 111.9(9) . .
H28A C28 H28C 109.5(12) . .
H28B C28 H28C 106.3(12) . .
C30 C29 Si2 116.79(8) . .
C30 C29 H29A 107.1(9) . .
Si2 C29 H29A 105.7(9) . .
C30 C29 H29B 109.1(8) . .
Si2 C29 H29B 112.1(9) . .
H29A C29 H29B 105.2(12) . .
C31 C32 C33 112.58(10) . .
C31 C32 H32A 108.2(7) . .
C33 C32 H32A 110.3(7) . .
C31 C32 H32B 108.3(7) . .
C33 C32 H32B 110.0(7) . .
H32A C32 H32B 107.2(10) . .
C32 C31 C30 114.09(10) . .
C32 C31 H31A 107.5(7) . .
C30 C31 H31A 108.6(8) . .
C32 C31 H31B 107.3(8) . .
C30 C31 H31B 109.5(8) . .
H31A C31 H31B 109.9(11) . .
C31 C30 C29 113.55(10) . .
C31 C30 H30A 108.3(8) . .
C29 C30 H30A 110.7(7) . .
C31 C30 H30B 108.0(8) . .
C29 C30 H30B 109.4(8) . .
H30A C30 H30B 106.6(11) . .
C33 C34 H34C 112.0(8) . .
C33 C34 H34B 113.1(9) . .
H34C C34 H34B 105.2(12) . .
C33 C34 H34A 112.2(9) . .
H34C C34 H34A 105.1(12) . .
H34B C34 H34A 108.8(12) . .
C34 C33 C32 113.86(10) . .
C34 C33 H33A 107.9(9) . .
C32 C33 H33A 111.1(9) . .
C34 C33 H33B 109.4(8) . .
C32 C33 H33B 108.3(9) . .
H33A C33 H33B 106.0(12) . .

loop_
_geom_bond_atom_site_label_1
_geom_bond_atom_site_label_2
_geom_bond_distance
_geom_bond_site_symmetry_2
Si1 O1 1.6717(7) .
Si1 O1 1.6717(7) 2
Si1 N3 1.9232(9) .
Si1 N3 1.9232(9) 2
Si1 N1 1.9273(9) .
Si1 N1 1.9273(9) 2
Si2 O1 1.6242(7) .
Si2 C23 1.8696(11) .
Si2 C17 1.8739(11) .
Si2 C29 1.8739(12) .
N3 C9 1.3776(13) .
N3 C16 1.3797(13) .
N1 C1 1.3775(13) .
N1 C8 1.3776(13) .
N4 C16 1.3212(13) .
N4 C1 1.3268(13) 2
N2 C9 1.3213(14) .
N2 C8 1.3240(13) .
C2 C3 1.3939(15) .
C2 C7 1.3966(14) .
C2 C1 1.4519(14) .
C16 C15 1.4544(14) .
C15 C14 1.3906(15) .
C15 C10 1.3947(15) .
C8 C7 1.4540(14) .
C10 C11 1.3927(14) .
C10 C9 1.4528(14) .
C7 C6 1.3950(15) .
C14 C13 1.3862(15) .
C14 H14 0.930(13) .
C4 C3 1.3841(15) .
C4 C5 1.4049(16) .
C4 H4 0.968(14) .
C11 C12 1.3875(15) .
C11 H11 0.935(14) .
C12 C13 1.4019(16) .
C12 H12 0.971(13) .
C3 H3 0.900(15) .
C1 N4 1.3268(13) 2
C5 C6 1.3878(16) .
C5 H5 0.983(13) .
C13 H13 0.942(14) .
C6 H6 0.963(14) .
C17 C18 1.5377(15) .
C17 H17A 0.991(15) .
C17 H17B 0.964(13) .
C18 C19 1.5260(15) .
C18 H18A 0.975(12) .
C18 H18B 1.010(13) .
C19 C20 1.5244(15) .
C19 H19A 0.973(13) .
C19 H19B 1.028(14) .
C20 C21 1.5263(16) .
C20 H20B 1.024(15) .
C20 H20A 0.976(13) .
C21 C22 1.5254(17) .
C21 H21A 1.013(14) .
C21 H21B 0.991(14) .
C22 H22B 1.044(16) .
C22 H22C 0.979(18) .
C22 H22A 0.982(17) .
C23 C24 1.5369(15) .
C23 H23A 0.967(14) .
C23 H23B 1.022(14) .
C24 C25 1.5282(15) .
C24 H24A 0.993(13) .
C24 H24B 1.002(14) .
C27 C28 1.5215(16) .
C27 C26 1.5271(15) .
C27 H27A 0.963(12) .
C27 H27B 0.994(14) .
C25 C26 1.5200(15) .
C25 H25A 0.976(13) .
C25 H25B 0.997(13) .
C26 H26A 1.005(13) .
C26 H26B 0.995(13) .
C28 H28A 0.972(15) .
C28 H28B 0.986(15) .
C28 H28C 0.997(17) .
C29 C30 1.5430(16) .
C29 H29A 0.985(16) .
C29 H29B 0.994(15) .
C32 C31 1.5240(16) .
C32 C33 1.5262(16) .
C32 H32A 0.991(13) .
C32 H32B 1.038(13) .
C31 C30 1.5273(16) .
C31 H31A 1.040(14) .
C31 H31B 0.992(14) .
C30 H30A 0.983(13) .
C30 H30B 1.008(15) .
C34 C33 1.5213(17) .
C34 H34C 1.011(15) .
C34 H34B 1.001(16) .
C34 H34A 1.010(16) .
C33 H33A 0.995(16) .
C33 H33B 0.994(15) .
